data_7104675
loop_
_publ_author_name
'Bedford, Robin B'
'Butts, Craig P'
'Haddow, Mairi F'
'Osborne, Robert'
'Sankey, Rosalind F'

_publ_section_title
;
 Reactive 4a-alkyl-4aH-carbazoles by catalytic dearomatisation, and
 their unusual dimerisation and dealkylation reactions.
;
_journal_issue 32
_journal_name_full 'Chemical communications (Cambridge, England)'
_journal_page_first 4832
_journal_page_last 4834
_journal_paper_doi 10.1039/b910894g
_journal_volume 34
_journal_year 2009
_chemical_absolute_configuration uk
_chemical_formula_moiety 'C28 H26 N2'
_chemical_formula_sum 'C28 H26 N2'
_chemical_formula_weight 390.51
_chemical_name_systematic
;
?
;
_space_group_IT_number 19
_symmetry_cell_setting orthorhombic
_symmetry_space_group_name_Hall 'P 2ac 2ab'
_symmetry_space_group_name_H-M 'P 21 21 21'
_atom_sites_solution_hydrogens geom
_atom_sites_solution_primary direct
_atom_sites_solution_secondary difmap
_audit_creation_method SHELXL-97
_cell_angle_alpha 90.00
_cell_angle_beta 90.00
_cell_angle_gamma 90.00
_cell_formula_units_Z 8
_cell_length_a 13.0545(3)
_cell_length_b 13.7865(3)
_cell_length_c 23.0330(5)
_cell_measurement_reflns_used 9901
_cell_measurement_temperature 100(2)
_cell_measurement_theta_max 27.04
_cell_measurement_theta_min 2.15
_cell_volume 4145.38(16)
_computing_cell_refinement 'Bruker Apex II'
_computing_data_collection 'Bruker Apex II'
_computing_data_reduction 'Bruker SAINT'
_computing_molecular_graphics 'Bruker ShelXTL'
_computing_publication_material 'Bruker ShelXTL'
_computing_structure_refinement 'SHELXL-97 (Sheldrick, 1997)'
_computing_structure_solution 'SHELXS-97 (Sheldrick, 1990)'
_diffrn_ambient_temperature 100(2)
_diffrn_measured_fraction_theta_full 0.989
_diffrn_measured_fraction_theta_max 0.989
_diffrn_measurement_device_type 'CCD area detector'
_diffrn_measurement_method 'phi and omega scans'
_diffrn_radiation_monochromator graphite
_diffrn_radiation_source 'fine-focus sealed tube'
_diffrn_radiation_type MoK\a
_diffrn_radiation_wavelength 0.71073
_diffrn_reflns_av_R_equivalents 0.0624
_diffrn_reflns_av_sigmaI/netI 0.0277
_diffrn_reflns_limit_h_max 16
_diffrn_reflns_limit_h_min -16
_diffrn_reflns_limit_k_max 17
_diffrn_reflns_limit_k_min -17
_diffrn_reflns_limit_l_max 29
_diffrn_reflns_limit_l_min -26
_diffrn_reflns_number 71694
_diffrn_reflns_theta_full 27.59
_diffrn_reflns_theta_max 27.59
_diffrn_reflns_theta_min 2.78
_exptl_absorpt_coefficient_mu 0.073
_exptl_absorpt_correction_T_max 0.981
_exptl_absorpt_correction_T_min 0.892
_exptl_absorpt_correction_type multi-scan
_exptl_absorpt_process_details 'SADABS V2008/1'
_exptl_crystal_colour colourless
_exptl_crystal_density_diffrn 1.251
_exptl_crystal_density_method 'not measured'
_exptl_crystal_description block
_exptl_crystal_F_000 1664
_exptl_crystal_size_max 0.48
_exptl_crystal_size_mid 0.35
_exptl_crystal_size_min 0.26
_refine_diff_density_max 0.290
_refine_diff_density_min -0.296
_refine_diff_density_rms 0.067
_refine_ls_extinction_method none
_refine_ls_goodness_of_fit_ref 1.161
_refine_ls_hydrogen_treatment constr
_refine_ls_matrix_type full
_refine_ls_number_parameters 549
_refine_ls_number_reflns 5253
_refine_ls_number_restraints 0
_refine_ls_restrained_S_all 1.161
_refine_ls_R_factor_all 0.0518
_refine_ls_R_factor_gt 0.0411
_refine_ls_shift/su_max 0.000
_refine_ls_shift/su_mean 0.000
_refine_ls_structure_factor_coef Fsqd
_refine_ls_weighting_details 'calc w=1/[\s^2^(Fo^2^)+(0.0693P)^2^+0.4539P] where P=(Fo^2^+2Fc^2^)/3'
_refine_ls_weighting_scheme calc
_refine_ls_wR_factor_gt 0.1075
_refine_ls_wR_factor_ref 0.1149
_reflns_number_gt 4599
_reflns_number_total 5253
_reflns_threshold_expression >2sigma(I)
_cod_data_source_file b910894g.txt
_cod_data_source_block rs166sad
_cod_original_sg_symbol_H-M P212121
_cod_database_code 7104675

loop_
_symmetry_equiv_pos_as_xyz
'x, y, z'
'-x+1/2, -y, z+1/2'
'-x, y+1/2, -z+1/2'
'x+1/2, -y+1/2, -z'

loop_
_atom_site_label
_atom_site_type_symbol
_atom_site_fract_x
_atom_site_fract_y
_atom_site_fract_z
_atom_site_U_iso_or_equiv
_atom_site_adp_type
_atom_site_occupancy
_atom_site_symmetry_multiplicity
_atom_site_calc_flag
_atom_site_refinement_flags
_atom_site_disorder_assembly
_atom_site_disorder_group
N1 N 0.69340(15) 1.08815(14) 0.17325(9) 0.0186(4) Uani 1 1 d . . .
N2 N 1.05611(14) 0.79668(13) 0.07006(8) 0.0176(4) Uani 1 1 d . . .
N3 N 0.20554(14) 0.30275(13) 0.07680(8) 0.0167(4) Uani 1 1 d . . .
N4 N 0.56529(15) 0.59110(14) 0.18836(8) 0.0202(4) Uani 1 1 d . . .
C1 C 0.78886(17) 1.12867(16) 0.15531(10) 0.0174(4) Uani 1 1 d . . .
C2 C 0.83966(19) 1.20613(17) 0.18097(10) 0.0209(5) Uani 1 1 d . . .
H2 H 0.8132 1.2366 0.2148 0.025 Uiso 1 1 calc R . .
C3 C 0.93055(19) 1.23766(17) 0.15554(11) 0.0225(5) Uani 1 1 d . . .
H3 H 0.9663 1.2910 0.1721 0.027 Uiso 1 1 calc R . .
C4 C 0.96978(18) 1.19281(17) 0.10667(11) 0.0221(5) Uani 1 1 d . . .
H4 H 1.0317 1.2158 0.0900 0.026 Uiso 1 1 calc R . .
C5 C 0.91908(17) 1.11370(16) 0.08148(10) 0.0192(5) Uani 1 1 d . . .
H5 H 0.9461 1.0827 0.0480 0.023 Uiso 1 1 calc R . .
C6 C 0.82895(18) 1.08189(15) 0.10638(10) 0.0164(4) Uani 1 1 d . . .
C7 C 0.75108(17) 1.00725(15) 0.08780(10) 0.0150(4) Uani 1 1 d . . .
C8 C 0.78247(16) 0.90049(15) 0.08458(10) 0.0150(4) Uani 1 1 d . . .
H8 H 0.8291 0.8892 0.0508 0.018 Uiso 1 1 calc R . .
C9 C 0.68950(16) 0.83021(15) 0.08215(10) 0.0167(4) Uani 1 1 d . . .
H9 H 0.6740 0.8055 0.0423 0.020 Uiso 1 1 calc R . .
C10 C 0.59680(17) 0.86538(17) 0.11448(10) 0.0178(5) Uani 1 1 d . . .
H10 H 0.5394 0.8231 0.1162 0.021 Uiso 1 1 calc R . .
C11 C 0.58807(17) 0.95164(16) 0.14125(10) 0.0177(4) Uani 1 1 d . . .
C12 C 0.67397(17) 1.01885(15) 0.13664(9) 0.0161(4) Uani 1 1 d . . .
C13 C 1.08548(17) 0.87799(16) 0.10467(10) 0.0173(4) Uani 1 1 d . . .
C14 C 1.17302(18) 0.93390(17) 0.09828(11) 0.0217(5) Uani 1 1 d . . .
H14 H 1.2214 0.9202 0.0686 0.026 Uiso 1 1 calc R . .
C15 C 1.18802(18) 1.01056(17) 0.13646(11) 0.0232(5) Uani 1 1 d . . .
H15 H 1.2475 1.0499 0.1328 0.028 Uiso 1 1 calc R . .
C16 C 1.11703(19) 1.03060(18) 0.18000(11) 0.0242(5) Uani 1 1 d . . .
H16 H 1.1283 1.0837 0.2055 0.029 Uiso 1 1 calc R . .
C17 C 1.02949(18) 0.97349(17) 0.18654(10) 0.0211(5) Uani 1 1 d . . .
H17 H 0.9816 0.9864 0.2166 0.025 Uiso 1 1 calc R . .
C18 C 1.01402(17) 0.89798(16) 0.14840(10) 0.0167(4) Uani 1 1 d . . .
C19 C 0.93456(17) 0.81868(15) 0.14618(9) 0.0157(4) Uani 1 1 d . . .
C20 C 0.97047(16) 0.76606(15) 0.09188(10) 0.0156(4) Uani 1 1 d . . .
C21 C 0.90703(18) 0.69007(15) 0.06626(10) 0.0178(5) Uani 1 1 d . . .
C22 C 0.80790(17) 0.68549(15) 0.08244(10) 0.0183(4) Uani 1 1 d . . .
H22 H 0.7690 0.6320 0.0686 0.022 Uiso 1 1 calc R . .
C23 C 0.75380(16) 0.75743(16) 0.12028(10) 0.0161(4) Uani 1 1 d . . .
H23 H 0.7142 0.7274 0.1528 0.019 Uiso 1 1 calc R . .
C24 C 0.82177(16) 0.84519(15) 0.13912(9) 0.0151(4) Uani 1 1 d . . .
H24 H 0.7946 0.8754 0.1754 0.018 Uiso 1 1 calc R . .
C25 C 0.70340(18) 1.03777(16) 0.02923(10) 0.0191(5) Uani 1 1 d . . .
H25A H 0.6796 1.1050 0.0318 0.029 Uiso 1 1 calc R . .
H25B H 0.6454 0.9953 0.0202 0.029 Uiso 1 1 calc R . .
H25C H 0.7550 1.0324 -0.0015 0.029 Uiso 1 1 calc R . .
C26 C 0.49774(17) 0.98044(18) 0.17776(11) 0.0237(5) Uani 1 1 d . . .
H26A H 0.4499 0.9258 0.1805 0.036 Uiso 1 1 calc R . .
H26B H 0.4631 1.0359 0.1599 0.036 Uiso 1 1 calc R . .
H26C H 0.5213 0.9984 0.2167 0.036 Uiso 1 1 calc R . .
C27 C 0.94563(18) 0.75265(17) 0.20017(10) 0.0203(5) Uani 1 1 d . . .
H27A H 1.0169 0.7311 0.2037 0.030 Uiso 1 1 calc R . .
H27B H 0.9008 0.6960 0.1960 0.030 Uiso 1 1 calc R . .
H27C H 0.9262 0.7890 0.2350 0.030 Uiso 1 1 calc R . .
C28 C 0.95339(19) 0.62607(18) 0.02052(11) 0.0251(5) Uani 1 1 d . . .
H28A H 0.9056 0.5736 0.0111 0.038 Uiso 1 1 calc R . .
H28B H 1.0176 0.5984 0.0351 0.038 Uiso 1 1 calc R . .
H28C H 0.9672 0.6644 -0.0144 0.038 Uiso 1 1 calc R . .
C29 C 0.17671(17) 0.38002(16) 0.11492(10) 0.0163(4) Uani 1 1 d . . .
C30 C 0.08802(19) 0.43547(17) 0.11087(11) 0.0209(5) Uani 1 1 d . . .
H30 H 0.0380 0.4229 0.0818 0.025 Uiso 1 1 calc R . .
C31 C 0.07526(19) 0.50979(17) 0.15077(11) 0.0242(5) Uani 1 1 d . . .
H31 H 0.0158 0.5494 0.1488 0.029 Uiso 1 1 calc R . .
C32 C 0.14815(19) 0.52747(17) 0.19366(11) 0.0235(5) Uani 1 1 d . . .
H32 H 0.1379 0.5792 0.2203 0.028 Uiso 1 1 calc R . .
C33 C 0.23607(18) 0.47019(16) 0.19813(10) 0.0194(5) Uani 1 1 d . . .
H33 H 0.2850 0.4814 0.2279 0.023 Uiso 1 1 calc R . .
C34 C 0.25005(17) 0.39693(16) 0.15815(10) 0.0163(4) Uani 1 1 d . . .
C35 C 0.33078(16) 0.31938(15) 0.15172(9) 0.0147(4) Uani 1 1 d . . .
C36 C 0.29338(17) 0.27190(15) 0.09594(10) 0.0158(4) Uani 1 1 d . . .
C37 C 0.35728(17) 0.20227(16) 0.06513(10) 0.0180(5) Uani 1 1 d . . .
C38 C 0.45757(18) 0.19879(16) 0.07918(10) 0.0192(5) Uani 1 1 d . . .
H38 H 0.4974 0.1491 0.0616 0.023 Uiso 1 1 calc R . .
C39 C 0.51161(17) 0.26612(16) 0.11991(10) 0.0180(5) Uani 1 1 d . . .
H39 H 0.5539 0.2326 0.1500 0.022 Uiso 1 1 calc R . .
C40 C 0.44202(16) 0.34906(15) 0.14437(10) 0.0154(4) Uani 1 1 d . . .
H40 H 0.4703 0.3746 0.1817 0.018 Uiso 1 1 calc R . .
C41 C 0.46919(18) 0.63313(16) 0.17280(10) 0.0194(5) Uani 1 1 d . . .
C42 C 0.4189(2) 0.70746(17) 0.20200(11) 0.0245(5) Uani 1 1 d . . .
H42 H 0.4458 0.7340 0.2369 0.029 Uiso 1 1 calc R . .
C43 C 0.3275(2) 0.74168(18) 0.17816(12) 0.0271(5) Uani 1 1 d . . .
H43 H 0.2918 0.7930 0.1968 0.033 Uiso 1 1 calc R . .
C44 C 0.2879(2) 0.70181(17) 0.12757(12) 0.0274(6) Uani 1 1 d . . .
H44 H 0.2256 0.7264 0.1122 0.033 Uiso 1 1 calc R . .
C45 C 0.33795(18) 0.62619(17) 0.09885(11) 0.0229(5) Uani 1 1 d . . .
H45 H 0.3106 0.5992 0.0642 0.027 Uiso 1 1 calc R . .
C46 C 0.42883(17) 0.59159(15) 0.12235(10) 0.0172(4) Uani 1 1 d . . .
C47 C 0.50624(16) 0.52038(16) 0.10007(10) 0.0163(4) Uani 1 1 d . . .
C48 C 0.58469(17) 0.52701(16) 0.14879(10) 0.0173(4) Uani 1 1 d . . .
C49 C 0.67143(17) 0.46010(17) 0.14897(10) 0.0200(5) Uani 1 1 d . . .
C50 C 0.66465(17) 0.37890(17) 0.11730(10) 0.0194(5) Uani 1 1 d . . .
H50 H 0.7237 0.3387 0.1153 0.023 Uiso 1 1 calc R . .
C51 C 0.57130(16) 0.34621(16) 0.08467(10) 0.0174(4) Uani 1 1 d . . .
H51 H 0.5853 0.3279 0.0434 0.021 Uiso 1 1 calc R . .
C52 C 0.47644(16) 0.41387(15) 0.09223(10) 0.0147(4) Uani 1 1 d . . .
H52 H 0.4282 0.4063 0.0588 0.018 Uiso 1 1 calc R . .
C53 C 0.32307(18) 0.24784(16) 0.20293(10) 0.0202(5) Uani 1 1 d . . .
H53A H 0.3405 0.2814 0.2391 0.030 Uiso 1 1 calc R . .
H53B H 0.3708 0.1939 0.1968 0.030 Uiso 1 1 calc R . .
H53C H 0.2530 0.2226 0.2055 0.030 Uiso 1 1 calc R . .
C54 C 0.31113(19) 0.14553(17) 0.01604(11) 0.0237(5) Uani 1 1 d . . .
H54A H 0.2921 0.1899 -0.0154 0.036 Uiso 1 1 calc R . .
H54B H 0.2500 0.1113 0.0298 0.036 Uiso 1 1 calc R . .
H54C H 0.3612 0.0983 0.0016 0.036 Uiso 1 1 calc R . .
C55 C 0.55150(18) 0.55815(17) 0.04270(10) 0.0211(5) Uani 1 1 d . . .
H55A H 0.4983 0.5581 0.0127 0.032 Uiso 1 1 calc R . .
H55B H 0.6081 0.5161 0.0306 0.032 Uiso 1 1 calc R . .
H55C H 0.5769 0.6244 0.0483 0.032 Uiso 1 1 calc R . .
C56 C 0.76120(19) 0.48337(19) 0.18766(12) 0.0276(6) Uani 1 1 d . . .
H56A H 0.8133 0.4326 0.1838 0.041 Uiso 1 1 calc R . .
H56B H 0.7381 0.4867 0.2281 0.041 Uiso 1 1 calc R . .
H56C H 0.7906 0.5460 0.1763 0.041 Uiso 1 1 calc R . .

loop_
_atom_site_aniso_label
_atom_site_aniso_U_11
_atom_site_aniso_U_22
_atom_site_aniso_U_33
_atom_site_aniso_U_23
_atom_site_aniso_U_13
_atom_site_aniso_U_12
N1 0.0188(10) 0.0166(9) 0.0205(10) 0.0015(7) 0.0011(8) 0.0017(8)
N2 0.0147(9) 0.0174(9) 0.0208(10) 0.0026(8) 0.0006(7) 0.0008(7)
N3 0.0133(9) 0.0158(8) 0.0211(10) 0.0019(8) 0.0002(7) -0.0013(7)
N4 0.0199(10) 0.0196(9) 0.0210(10) 0.0032(8) -0.0016(8) -0.0047(8)
C1 0.0174(10) 0.0158(10) 0.0188(11) 0.0032(9) -0.0016(9) 0.0017(8)
C2 0.0242(12) 0.0186(10) 0.0199(11) -0.0007(9) -0.0033(9) 0.0005(9)
C3 0.0240(12) 0.0189(10) 0.0247(12) 0.0021(9) -0.0077(10) -0.0038(9)
C4 0.0156(11) 0.0211(11) 0.0295(13) 0.0051(10) -0.0018(9) -0.0019(9)
C5 0.0174(11) 0.0190(10) 0.0212(11) 0.0016(9) 0.0011(9) -0.0010(9)
C6 0.0159(10) 0.0144(10) 0.0188(11) 0.0013(8) -0.0031(9) 0.0021(8)
C7 0.0130(9) 0.0166(10) 0.0156(11) 0.0014(8) 0.0014(8) 0.0000(8)
C8 0.0126(10) 0.0166(10) 0.0158(11) 0.0010(8) 0.0001(8) 0.0020(8)
C9 0.0131(10) 0.0178(10) 0.0192(11) 0.0002(9) 0.0001(8) -0.0004(8)
C10 0.0114(10) 0.0197(10) 0.0224(12) 0.0037(9) 0.0006(9) -0.0001(8)
C11 0.0131(10) 0.0198(10) 0.0203(11) 0.0041(9) 0.0018(9) 0.0015(8)
C12 0.0143(10) 0.0160(10) 0.0178(11) 0.0021(8) 0.0004(8) 0.0042(8)
C13 0.0164(11) 0.0174(10) 0.0181(11) 0.0027(8) -0.0034(8) 0.0033(9)
C14 0.0154(11) 0.0234(11) 0.0262(12) 0.0049(9) -0.0024(10) -0.0013(9)
C15 0.0168(11) 0.0209(11) 0.0320(14) 0.0057(10) -0.0049(10) -0.0037(9)
C16 0.0250(12) 0.0215(11) 0.0262(13) -0.0002(10) -0.0095(10) -0.0030(10)
C17 0.0193(11) 0.0218(11) 0.0221(12) 0.0000(9) -0.0028(9) 0.0018(9)
C18 0.0135(10) 0.0177(10) 0.0190(11) 0.0037(9) -0.0030(8) 0.0016(8)
C19 0.0144(10) 0.0163(10) 0.0164(11) 0.0011(8) 0.0001(8) 0.0018(8)
C20 0.0145(10) 0.0139(9) 0.0184(11) 0.0032(8) -0.0013(8) 0.0027(8)
C21 0.0189(11) 0.0133(10) 0.0213(12) 0.0008(8) -0.0004(9) 0.0011(8)
C22 0.0172(11) 0.0143(10) 0.0235(12) 0.0004(9) 0.0001(9) -0.0012(8)
C23 0.0119(10) 0.0168(10) 0.0197(11) 0.0012(9) 0.0015(8) -0.0017(8)
C24 0.0128(10) 0.0158(10) 0.0166(11) 0.0024(8) 0.0013(8) 0.0011(8)
C25 0.0193(11) 0.0203(11) 0.0176(11) 0.0016(9) -0.0014(9) -0.0001(9)
C26 0.0161(11) 0.0219(11) 0.0330(14) 0.0019(10) 0.0094(10) 0.0004(9)
C27 0.0178(11) 0.0225(11) 0.0204(11) 0.0036(9) -0.0017(9) 0.0025(9)
C28 0.0227(12) 0.0227(11) 0.0299(13) -0.0062(10) 0.0029(10) 0.0006(10)
C29 0.0146(10) 0.0150(10) 0.0194(11) 0.0016(8) 0.0023(9) -0.0018(8)
C30 0.0171(11) 0.0198(11) 0.0258(12) 0.0029(9) 0.0003(9) -0.0005(9)
C31 0.0183(11) 0.0227(11) 0.0316(14) 0.0037(10) 0.0060(10) 0.0046(9)
C32 0.0269(12) 0.0176(10) 0.0259(13) -0.0021(10) 0.0096(10) -0.0011(9)
C33 0.0204(11) 0.0187(10) 0.0189(11) -0.0015(9) 0.0027(9) -0.0041(9)
C34 0.0136(10) 0.0170(10) 0.0183(11) 0.0031(9) 0.0032(8) -0.0013(8)
C35 0.0124(10) 0.0154(10) 0.0163(10) -0.0002(8) 0.0006(8) -0.0021(8)
C36 0.0152(10) 0.0138(9) 0.0185(11) 0.0020(8) 0.0001(9) -0.0036(8)
C37 0.0183(11) 0.0151(10) 0.0208(11) 0.0007(9) -0.0008(9) 0.0003(8)
C38 0.0205(11) 0.0150(9) 0.0220(11) -0.0023(9) 0.0019(9) 0.0022(8)
C39 0.0143(10) 0.0183(10) 0.0213(12) -0.0001(9) -0.0008(9) 0.0024(9)
C40 0.0128(10) 0.0164(10) 0.0170(11) 0.0011(8) -0.0008(8) 0.0001(8)
C41 0.0195(11) 0.0184(10) 0.0202(12) 0.0043(9) 0.0017(9) -0.0042(9)
C42 0.0296(13) 0.0192(11) 0.0246(13) -0.0004(10) 0.0046(10) -0.0046(10)
C43 0.0269(13) 0.0186(11) 0.0360(14) 0.0013(10) 0.0114(11) 0.0008(10)
C44 0.0193(12) 0.0200(11) 0.0428(16) 0.0078(11) 0.0027(11) 0.0014(10)
C45 0.0201(11) 0.0184(10) 0.0302(13) 0.0030(10) -0.0031(10) -0.0009(9)
C46 0.0165(10) 0.0140(9) 0.0211(11) 0.0039(8) 0.0003(9) -0.0031(8)
C47 0.0125(10) 0.0184(10) 0.0180(11) 0.0015(9) -0.0018(8) -0.0017(8)
C48 0.0154(10) 0.0183(10) 0.0180(11) 0.0028(9) -0.0022(9) -0.0059(9)
C49 0.0149(10) 0.0240(11) 0.0209(11) 0.0047(9) -0.0029(9) -0.0033(9)
C50 0.0109(10) 0.0229(11) 0.0244(12) 0.0030(9) 0.0005(9) -0.0005(9)
C51 0.0136(10) 0.0191(10) 0.0194(11) -0.0007(9) 0.0006(9) 0.0000(8)
C52 0.0128(10) 0.0163(10) 0.0149(11) 0.0006(8) -0.0017(8) -0.0006(8)
C53 0.0198(11) 0.0195(11) 0.0212(12) 0.0046(9) 0.0010(9) -0.0014(9)
C54 0.0235(12) 0.0216(11) 0.0261(13) -0.0072(9) -0.0010(10) -0.0011(9)
C55 0.0200(11) 0.0232(11) 0.0200(11) 0.0036(9) -0.0021(9) -0.0036(9)
C56 0.0202(12) 0.0260(12) 0.0365(15) 0.0026(11) -0.0110(11) -0.0036(10)

loop_
_atom_type_symbol
_atom_type_description
_atom_type_scat_dispersion_real
_atom_type_scat_dispersion_imag
_atom_type_scat_source
C C 0.0033 0.0000 'International Tables Vol C Tables 4.2.6.8 and 6.1.1.4'
H H 0.0000 0.0000 'International Tables Vol C Tables 4.2.6.8 and 6.1.1.4'
N N 0.0061 0.0000 'International Tables Vol C Tables 4.2.6.8 and 6.1.1.4'

loop_
_geom_angle_atom_site_label_1
_geom_angle_atom_site_label_2
_geom_angle_atom_site_label_3
_geom_angle
_geom_angle_site_symmetry_1
_geom_angle_site_symmetry_3
_geom_angle_publ_flag
C12 N1 C1 105.69(19) . . ?
C20 N2 C13 105.70(19) . . ?
C36 N3 C29 105.52(19) . . ?
C48 N4 C41 105.80(19) . . ?
C2 C1 C6 121.2(2) . . ?
C2 C1 N1 126.5(2) . . ?
C6 C1 N1 112.3(2) . . ?
C1 C2 C3 117.9(2) . . ?
C1 C2 H2 121.1 . . ?
C3 C2 H2 121.1 . . ?
C4 C3 C2 121.2(2) . . ?
C4 C3 H3 119.4 . . ?
C2 C3 H3 119.4 . . ?
C3 C4 C5 120.7(2) . . ?
C3 C4 H4 119.7 . . ?
C5 C4 H4 119.7 . . ?
C6 C5 C4 118.5(2) . . ?
C6 C5 H5 120.7 . . ?
C4 C5 H5 120.7 . . ?
C5 C6 C1 120.4(2) . . ?
C5 C6 C7 132.3(2) . . ?
C1 C6 C7 106.9(2) . . ?
C6 C7 C12 99.48(17) . . ?
C6 C7 C8 119.32(18) . . ?
C12 C7 C8 108.36(17) . . ?
C6 C7 C25 109.49(17) . . ?
C12 C7 C25 110.58(18) . . ?
C8 C7 C25 109.14(18) . . ?
C7 C8 C9 113.11(17) . . ?
C7 C8 C24 121.37(19) . . ?
C9 C8 C24 88.92(16) . . ?
C7 C8 H8 110.5 . . ?
C9 C8 H8 110.5 . . ?
C24 C8 H8 110.5 . . ?
C10 C9 C8 114.22(18) . . ?
C10 C9 C23 111.01(18) . . ?
C8 C9 C23 87.76(15) . . ?
C10 C9 H9 113.8 . . ?
C8 C9 H9 113.8 . . ?
C23 C9 H9 113.8 . . ?
C11 C10 C9 125.6(2) . . ?
C11 C10 H10 117.2 . . ?
C9 C10 H10 117.2 . . ?
C10 C11 C12 117.6(2) . . ?
C10 C11 C26 123.9(2) . . ?
C12 C11 C26 118.5(2) . . ?
N1 C12 C11 124.7(2) . . ?
N1 C12 C7 115.4(2) . . ?
C11 C12 C7 119.79(19) . . ?
C14 C13 C18 121.1(2) . . ?
C14 C13 N2 126.8(2) . . ?
C18 C13 N2 112.2(2) . . ?
C13 C14 C15 118.2(2) . . ?
C13 C14 H14 120.9 . . ?
C15 C14 H14 120.9 . . ?
C14 C15 C16 120.9(2) . . ?
C14 C15 H15 119.6 . . ?
C16 C15 H15 119.6 . . ?
C15 C16 C17 120.7(2) . . ?
C15 C16 H16 119.6 . . ?
C17 C16 H16 119.6 . . ?
C18 C17 C16 118.5(2) . . ?
C18 C17 H17 120.7 . . ?
C16 C17 H17 120.7 . . ?
C17 C18 C13 120.7(2) . . ?
C17 C18 C19 132.1(2) . . ?
C13 C18 C19 106.93(19) . . ?
C18 C19 C20 99.31(17) . . ?
C18 C19 C24 119.59(18) . . ?
C20 C19 C24 108.92(18) . . ?
C18 C19 C27 109.57(18) . . ?
C20 C19 C27 110.58(17) . . ?
C24 C19 C27 108.45(18) . . ?
N2 C20 C21 124.5(2) . . ?
N2 C20 C19 115.44(19) . . ?
C21 C20 C19 120.01(19) . . ?
C22 C21 C20 117.8(2) . . ?
C22 C21 C28 123.6(2) . . ?
C20 C21 C28 118.5(2) . . ?
C21 C22 C23 125.6(2) . . ?
C21 C22 H22 117.2 . . ?
C23 C22 H22 117.2 . . ?
C22 C23 C24 114.00(18) . . ?
C22 C23 C9 110.39(19) . . ?
C24 C23 C9 87.95(15) . . ?
C22 C23 H23 114.0 . . ?
C24 C23 H23 114.0 . . ?
C9 C23 H23 114.0 . . ?
C19 C24 C8 121.43(18) . . ?
C19 C24 C23 113.10(17) . . ?
C8 C24 C23 88.16(16) . . ?
C19 C24 H24 110.7 . . ?
C8 C24 H24 110.7 . . ?
C23 C24 H24 110.7 . . ?
C7 C25 H25A 109.5 . . ?
C7 C25 H25B 109.5 . . ?
H25A C25 H25B 109.5 . . ?
C7 C25 H25C 109.5 . . ?
H25A C25 H25C 109.5 . . ?
H25B C25 H25C 109.5 . . ?
C11 C26 H26A 109.5 . . ?
C11 C26 H26B 109.5 . . ?
H26A C26 H26B 109.5 . . ?
C11 C26 H26C 109.5 . . ?
H26A C26 H26C 109.5 . . ?
H26B C26 H26C 109.5 . . ?
C19 C27 H27A 109.5 . . ?
C19 C27 H27B 109.5 . . ?
H27A C27 H27B 109.5 . . ?
C19 C27 H27C 109.5 . . ?
H27A C27 H27C 109.5 . . ?
H27B C27 H27C 109.5 . . ?
C21 C28 H28A 109.5 . . ?
C21 C28 H28B 109.5 . . ?
H28A C28 H28B 109.5 . . ?
C21 C28 H28C 109.5 . . ?
H28A C28 H28C 109.5 . . ?
H28B C28 H28C 109.5 . . ?
C30 C29 C34 121.7(2) . . ?
C30 C29 N3 125.9(2) . . ?
C34 C29 N3 112.35(19) . . ?
C31 C30 C29 117.5(2) . . ?
C31 C30 H30 121.3 . . ?
C29 C30 H30 121.3 . . ?
C30 C31 C32 121.2(2) . . ?
C30 C31 H31 119.4 . . ?
C32 C31 H31 119.4 . . ?
C31 C32 C33 121.0(2) . . ?
C31 C32 H32 119.5 . . ?
C33 C32 H32 119.5 . . ?
C34 C33 C32 118.3(2) . . ?
C34 C33 H33 120.9 . . ?
C32 C33 H33 120.9 . . ?
C33 C34 C29 120.4(2) . . ?
C33 C34 C35 132.6(2) . . ?
C29 C34 C35 106.85(19) . . ?
C34 C35 C40 119.22(18) . . ?
C34 C35 C36 99.41(17) . . ?
C40 C35 C36 109.18(18) . . ?
C34 C35 C53 109.45(17) . . ?
C40 C35 C53 108.69(18) . . ?
C36 C35 C53 110.48(17) . . ?
N3 C36 C37 123.8(2) . . ?
N3 C36 C35 115.36(19) . . ?
C37 C36 C35 120.73(19) . . ?
C38 C37 C36 117.5(2) . . ?
C38 C37 C54 123.5(2) . . ?
C36 C37 C54 118.7(2) . . ?
C37 C38 C39 125.8(2) . . ?
C37 C38 H38 117.1 . . ?
C39 C38 H38 117.1 . . ?
C38 C39 C40 113.91(18) . . ?
C38 C39 C51 110.17(19) . . ?
C40 C39 C51 87.74(16) . . ?
C38 C39 H39 114.1 . . ?
C40 C39 H39 114.1 . . ?
C51 C39 H39 114.1 . . ?
C35 C40 C52 120.99(18) . . ?
C35 C40 C39 113.48(18) . . ?
C52 C40 C39 88.52(16) . . ?
C35 C40 H40 110.6 . . ?
C52 C40 H40 110.6 . . ?
C39 C40 H40 110.6 . . ?
C42 C41 C46 121.7(2) . . ?
C42 C41 N4 126.3(2) . . ?
C46 C41 N4 111.9(2) . . ?
C41 C42 C43 117.5(2) . . ?
C41 C42 H42 121.2 . . ?
C43 C42 H42 121.2 . . ?
C44 C43 C42 121.0(2) . . ?
C44 C43 H43 119.5 . . ?
C42 C43 H43 119.5 . . ?
C43 C44 C45 121.2(2) . . ?
C43 C44 H44 119.4 . . ?
C45 C44 H44 119.4 . . ?
C46 C45 C44 118.1(2) . . ?
C46 C45 H45 120.9 . . ?
C44 C45 H45 120.9 . . ?
C45 C46 C41 120.3(2) . . ?
C45 C46 C47 131.9(2) . . ?
C41 C46 C47 107.4(2) . . ?
C46 C47 C48 99.31(18) . . ?
C46 C47 C52 119.83(18) . . ?
C48 C47 C52 108.41(18) . . ?
C46 C47 C55 109.34(19) . . ?
C48 C47 C55 110.77(17) . . ?
C52 C47 C55 108.74(19) . . ?
N4 C48 C49 125.5(2) . . ?
N4 C48 C47 115.4(2) . . ?
C49 C48 C47 119.1(2) . . ?
C50 C49 C48 118.4(2) . . ?
C50 C49 C56 123.5(2) . . ?
C48 C49 C56 118.1(2) . . ?
C49 C50 C51 125.3(2) . . ?
C49 C50 H50 117.4 . . ?
C51 C50 H50 117.4 . . ?
C50 C51 C52 114.15(18) . . ?
C50 C51 C39 110.72(18) . . ?
C52 C51 C39 88.22(16) . . ?
C50 C51 H51 113.7 . . ?
C52 C51 H51 113.7 . . ?
C39 C51 H51 113.7 . . ?
C47 C52 C51 112.66(17) . . ?
C47 C52 C40 122.09(19) . . ?
C51 C52 C40 88.41(16) . . ?
C47 C52 H52 110.6 . . ?
C51 C52 H52 110.6 . . ?
C40 C52 H52 110.6 . . ?
C35 C53 H53A 109.5 . . ?
C35 C53 H53B 109.5 . . ?
H53A C53 H53B 109.5 . . ?
C35 C53 H53C 109.5 . . ?
H53A C53 H53C 109.5 . . ?
H53B C53 H53C 109.5 . . ?
C37 C54 H54A 109.5 . . ?
C37 C54 H54B 109.5 . . ?
H54A C54 H54B 109.5 . . ?
C37 C54 H54C 109.5 . . ?
H54A C54 H54C 109.5 . . ?
H54B C54 H54C 109.5 . . ?
C47 C55 H55A 109.5 . . ?
C47 C55 H55B 109.5 . . ?
H55A C55 H55B 109.5 . . ?
C47 C55 H55C 109.5 . . ?
H55A C55 H55C 109.5 . . ?
H55B C55 H55C 109.5 . . ?
C49 C56 H56A 109.5 . . ?
C49 C56 H56B 109.5 . . ?
H56A C56 H56B 109.5 . . ?
C49 C56 H56C 109.5 . . ?
H56A C56 H56C 109.5 . . ?
H56B C56 H56C 109.5 . . ?

loop_
_geom_bond_atom_site_label_1
_geom_bond_atom_site_label_2
_geom_bond_distance
_geom_bond_site_symmetry_2
_geom_bond_publ_flag
N1 C12 1.299(3) . ?
N1 C1 1.427(3) . ?
N2 C20 1.296(3) . ?
N2 C13 1.428(3) . ?
N3 C36 1.300(3) . ?
N3 C29 1.431(3) . ?
N4 C48 1.294(3) . ?
N4 C41 1.428(3) . ?
C1 C2 1.389(3) . ?
C1 C6 1.400(3) . ?
C2 C3 1.393(3) . ?
C2 H2 0.9500 . ?
C3 C4 1.383(4) . ?
C3 H3 0.9500 . ?
C4 C5 1.401(3) . ?
C4 H4 0.9500 . ?
C5 C6 1.380(3) . ?
C5 H5 0.9500 . ?
C6 C7 1.508(3) . ?
C7 C12 1.518(3) . ?
C7 C8 1.530(3) . ?
C7 C25 1.544(3) . ?
C8 C9 1.554(3) . ?
C8 C24 1.557(3) . ?
C8 H8 1.0000 . ?
C9 C10 1.501(3) . ?
C9 C23 1.576(3) . ?
C9 H9 1.0000 . ?
C10 C11 1.344(3) . ?
C10 H10 0.9500 . ?
C11 C12 1.459(3) . ?
C11 C26 1.502(3) . ?
C13 C14 1.386(3) . ?
C13 C18 1.400(3) . ?
C14 C15 1.389(3) . ?
C14 H14 0.9500 . ?
C15 C16 1.393(4) . ?
C15 H15 0.9500 . ?
C16 C17 1.396(3) . ?
C16 H16 0.9500 . ?
C17 C18 1.377(3) . ?
C17 H17 0.9500 . ?
C18 C19 1.508(3) . ?
C19 C20 1.520(3) . ?
C19 C24 1.526(3) . ?
C19 C27 1.548(3) . ?
C20 C21 1.460(3) . ?
C21 C22 1.348(3) . ?
C21 C28 1.502(3) . ?
C22 C23 1.497(3) . ?
C22 H22 0.9500 . ?
C23 C24 1.562(3) . ?
C23 H23 1.0000 . ?
C24 H24 1.0000 . ?
C25 H25A 0.9800 . ?
C25 H25B 0.9800 . ?
C25 H25C 0.9800 . ?
C26 H26A 0.9800 . ?
C26 H26B 0.9800 . ?
C26 H26C 0.9800 . ?
C27 H27A 0.9800 . ?
C27 H27B 0.9800 . ?
C27 H27C 0.9800 . ?
C28 H28A 0.9800 . ?
C28 H28B 0.9800 . ?
C28 H28C 0.9800 . ?
C29 C30 1.391(3) . ?
C29 C34 1.401(3) . ?
C30 C31 1.386(3) . ?
C30 H30 0.9500 . ?
C31 C32 1.393(4) . ?
C31 H31 0.9500 . ?
C32 C33 1.397(3) . ?
C32 H32 0.9500 . ?
C33 C34 1.379(3) . ?
C33 H33 0.9500 . ?
C34 C35 1.509(3) . ?
C35 C40 1.518(3) . ?
C35 C36 1.522(3) . ?
C35 C53 1.541(3) . ?
C36 C37 1.456(3) . ?
C37 C38 1.350(3) . ?
C37 C54 1.501(3) . ?
C38 C39 1.496(3) . ?
C38 H38 0.9500 . ?
C39 C40 1.565(3) . ?
C39 C51 1.576(3) . ?
C39 H39 1.0000 . ?
C40 C52 1.563(3) . ?
C40 H40 1.0000 . ?
C41 C42 1.390(3) . ?
C41 C46 1.399(3) . ?
C42 C43 1.396(4) . ?
C42 H42 0.9500 . ?
C43 C44 1.388(4) . ?
C43 H43 0.9500 . ?
C44 C45 1.397(3) . ?
C44 H44 0.9500 . ?
C45 C46 1.389(3) . ?
C45 H45 0.9500 . ?
C46 C47 1.499(3) . ?
C47 C48 1.522(3) . ?
C47 C52 1.530(3) . ?
C47 C55 1.538(3) . ?
C48 C49 1.461(3) . ?
C49 C50 1.339(3) . ?
C49 C56 1.507(3) . ?
C50 C51 1.501(3) . ?
C50 H50 0.9500 . ?
C51 C52 1.560(3) . ?
C51 H51 1.0000 . ?
C52 H52 1.0000 . ?
C53 H53A 0.9800 . ?
C53 H53B 0.9800 . ?
C53 H53C 0.9800 . ?
C54 H54A 0.9800 . ?
C54 H54B 0.9800 . ?
C54 H54C 0.9800 . ?
C55 H55A 0.9800 . ?
C55 H55B 0.9800 . ?
C55 H55C 0.9800 . ?
C56 H56A 0.9800 . ?
C56 H56B 0.9800 . ?
C56 H56C 0.9800 . ?

loop_
_geom_torsion_atom_site_label_1
_geom_torsion_atom_site_label_2
_geom_torsion_atom_site_label_3
_geom_torsion_atom_site_label_4
_geom_torsion
_geom_torsion_site_symmetry_1
_geom_torsion_site_symmetry_2
_geom_torsion_site_symmetry_3
_geom_torsion_site_symmetry_4
_geom_torsion_publ_flag
C12 N1 C1 C2 178.8(2) . . . . ?
C12 N1 C1 C6 -0.4(2) . . . . ?
C6 C1 C2 C3 1.7(3) . . . . ?
N1 C1 C2 C3 -177.5(2) . . . . ?
C1 C2 C3 C4 -0.7(3) . . . . ?
C2 C3 C4 C5 -0.3(3) . . . . ?
C3 C4 C5 C6 0.3(3) . . . . ?
C4 C5 C6 C1 0.7(3) . . . . ?
C4 C5 C6 C7 173.1(2) . . . . ?
C2 C1 C6 C5 -1.8(3) . . . . ?
N1 C1 C6 C5 177.51(19) . . . . ?
C2 C1 C6 C7 -175.9(2) . . . . ?
N1 C1 C6 C7 3.4(2) . . . . ?
C5 C6 C7 C12 -177.6(2) . . . . ?
C1 C6 C7 C12 -4.4(2) . . . . ?
C5 C6 C7 C8 65.0(3) . . . . ?
C1 C6 C7 C8 -121.8(2) . . . . ?
C5 C6 C7 C25 -61.7(3) . . . . ?
C1 C6 C7 C25 111.5(2) . . . . ?
C6 C7 C8 C9 163.69(19) . . . . ?
C12 C7 C8 C9 51.0(2) . . . . ?
C25 C7 C8 C9 -69.4(2) . . . . ?
C6 C7 C8 C24 60.0(3) . . . . ?
C12 C7 C8 C24 -52.6(3) . . . . ?
C25 C7 C8 C24 -173.10(18) . . . . ?
C7 C8 C9 C10 -31.9(3) . . . . ?
C24 C8 C9 C10 92.0(2) . . . . ?
C7 C8 C9 C23 -144.02(19) . . . . ?
C24 C8 C9 C23 -20.11(16) . . . . ?
C8 C9 C10 C11 3.7(3) . . . . ?
C23 C9 C10 C11 101.0(3) . . . . ?
C9 C10 C11 C12 2.7(3) . . . . ?
C9 C10 C11 C26 -174.1(2) . . . . ?
C1 N1 C12 C11 174.3(2) . . . . ?
C1 N1 C12 C7 -2.9(2) . . . . ?
C10 C11 C12 N1 -156.4(2) . . . . ?
C26 C11 C12 N1 20.6(3) . . . . ?
C10 C11 C12 C7 20.7(3) . . . . ?
C26 C11 C12 C7 -162.3(2) . . . . ?
C6 C7 C12 N1 4.7(2) . . . . ?
C8 C7 C12 N1 130.0(2) . . . . ?
C25 C7 C12 N1 -110.4(2) . . . . ?
C6 C7 C12 C11 -172.68(19) . . . . ?
C8 C7 C12 C11 -47.3(3) . . . . ?
C25 C7 C12 C11 72.2(2) . . . . ?
C20 N2 C13 C14 179.1(2) . . . . ?
C20 N2 C13 C18 -1.0(2) . . . . ?
C18 C13 C14 C15 -0.1(3) . . . . ?
N2 C13 C14 C15 179.9(2) . . . . ?
C13 C14 C15 C16 0.1(3) . . . . ?
C14 C15 C16 C17 0.5(4) . . . . ?
C15 C16 C17 C18 -1.1(3) . . . . ?
C16 C17 C18 C13 1.1(3) . . . . ?
C16 C17 C18 C19 174.0(2) . . . . ?
C14 C13 C18 C17 -0.5(3) . . . . ?
N2 C13 C18 C17 179.5(2) . . . . ?
C14 C13 C18 C19 -175.0(2) . . . . ?
N2 C13 C18 C19 5.0(2) . . . . ?
C17 C18 C19 C20 -179.9(2) . . . . ?
C13 C18 C19 C20 -6.3(2) . . . . ?
C17 C18 C19 C24 62.0(3) . . . . ?
C13 C18 C19 C24 -124.4(2) . . . . ?
C17 C18 C19 C27 -64.0(3) . . . . ?
C13 C18 C19 C27 109.6(2) . . . . ?
C13 N2 C20 C21 173.20(19) . . . . ?
C13 N2 C20 C19 -3.7(2) . . . . ?
C18 C19 C20 N2 6.4(2) . . . . ?
C24 C19 C20 N2 132.2(2) . . . . ?
C27 C19 C20 N2 -108.7(2) . . . . ?
C18 C19 C20 C21 -170.66(18) . . . . ?
C24 C19 C20 C21 -44.8(3) . . . . ?
C27 C19 C20 C21 74.2(2) . . . . ?
N2 C20 C21 C22 -160.2(2) . . . . ?
C19 C20 C21 C22 16.5(3) . . . . ?
N2 C20 C21 C28 15.6(3) . . . . ?
C19 C20 C21 C28 -167.7(2) . . . . ?
C20 C21 C22 C23 6.2(3) . . . . ?
C28 C21 C22 C23 -169.4(2) . . . . ?
C21 C22 C23 C24 2.3(3) . . . . ?
C21 C22 C23 C9 99.4(3) . . . . ?
C10 C9 C23 C22 150.01(18) . . . . ?
C8 C9 C23 C22 -94.85(19) . . . . ?
C10 C9 C23 C24 -95.09(19) . . . . ?
C8 C9 C23 C24 20.04(16) . . . . ?
C18 C19 C24 C8 61.1(3) . . . . ?
C20 C19 C24 C8 -51.9(3) . . . . ?
C27 C19 C24 C8 -172.33(18) . . . . ?
C18 C19 C24 C23 163.81(19) . . . . ?
C20 C19 C24 C23 50.8(2) . . . . ?
C27 C19 C24 C23 -69.6(2) . . . . ?
C7 C8 C24 C19 -106.9(2) . . . . ?
C9 C8 C24 C19 136.4(2) . . . . ?
C7 C8 C24 C23 136.9(2) . . . . ?
C9 C8 C24 C23 20.29(16) . . . . ?
C22 C23 C24 C19 -32.2(3) . . . . ?
C9 C23 C24 C19 -143.61(18) . . . . ?
C22 C23 C24 C8 91.45(19) . . . . ?
C9 C23 C24 C8 -20.00(16) . . . . ?
C36 N3 C29 C30 179.4(2) . . . . ?
C36 N3 C29 C34 0.6(2) . . . . ?
C34 C29 C30 C31 1.1(3) . . . . ?
N3 C29 C30 C31 -177.7(2) . . . . ?
C29 C30 C31 C32 -0.7(3) . . . . ?
C30 C31 C32 C33 -0.6(4) . . . . ?
C31 C32 C33 C34 1.4(3) . . . . ?
C32 C33 C34 C29 -1.0(3) . . . . ?
C32 C33 C34 C35 -176.2(2) . . . . ?
C30 C29 C34 C33 -0.3(3) . . . . ?
N3 C29 C34 C33 178.66(19) . . . . ?
C30 C29 C34 C35 176.1(2) . . . . ?
N3 C29 C34 C35 -5.0(2) . . . . ?
C33 C34 C35 C40 -59.4(3) . . . . ?
C29 C34 C35 C40 124.9(2) . . . . ?
C33 C34 C35 C36 -177.7(2) . . . . ?
C29 C34 C35 C36 6.6(2) . . . . ?
C33 C34 C35 C53 66.5(3) . . . . ?
C29 C34 C35 C53 -109.2(2) . . . . ?
C29 N3 C36 C37 -171.2(2) . . . . ?
C29 N3 C36 C35 4.3(2) . . . . ?
C34 C35 C36 N3 -7.0(2) . . . . ?
C40 C35 C36 N3 -132.53(19) . . . . ?
C53 C35 C36 N3 108.0(2) . . . . ?
C34 C35 C36 C37 168.70(19) . . . . ?
C40 C35 C36 C37 43.1(3) . . . . ?
C53 C35 C36 C37 -76.3(2) . . . . ?
N3 C36 C37 C38 159.8(2) . . . . ?
C35 C36 C37 C38 -15.5(3) . . . . ?
N3 C36 C37 C54 -14.5(3) . . . . ?
C35 C36 C37 C54 170.24(19) . . . . ?
C36 C37 C38 C39 -5.8(4) . . . . ?
C54 C37 C38 C39 168.1(2) . . . . ?
C37 C38 C39 C40 -3.1(3) . . . . ?
C37 C38 C39 C51 -99.8(3) . . . . ?
C34 C35 C40 C52 -59.5(3) . . . . ?
C36 C35 C40 C52 53.7(2) . . . . ?
C53 C35 C40 C52 174.25(18) . . . . ?
C34 C35 C40 C39 -162.63(19) . . . . ?
C36 C35 C40 C39 -49.5(2) . . . . ?
C53 C35 C40 C39 71.1(2) . . . . ?
C38 C39 C40 C35 32.2(3) . . . . ?
C51 C39 C40 C35 143.29(18) . . . . ?
C38 C39 C40 C52 -91.2(2) . . . . ?
C51 C39 C40 C52 19.91(16) . . . . ?
C48 N4 C41 C42 -178.2(2) . . . . ?
C48 N4 C41 C46 0.8(2) . . . . ?
C46 C41 C42 C43 -1.9(3) . . . . ?
N4 C41 C42 C43 177.0(2) . . . . ?
C41 C42 C43 C44 0.8(4) . . . . ?
C42 C43 C44 C45 0.1(4) . . . . ?
C43 C44 C45 C46 0.1(4) . . . . ?
C44 C45 C46 C41 -1.1(3) . . . . ?
C44 C45 C46 C47 -172.6(2) . . . . ?
C42 C41 C46 C45 2.1(3) . . . . ?
N4 C41 C46 C45 -177.0(2) . . . . ?
C42 C41 C46 C47 175.5(2) . . . . ?
N4 C41 C46 C47 -3.6(2) . . . . ?
C45 C46 C47 C48 176.7(2) . . . . ?
C41 C46 C47 C48 4.4(2) . . . . ?
C45 C46 C47 C52 -65.7(3) . . . . ?
C41 C46 C47 C52 122.0(2) . . . . ?
C45 C46 C47 C55 60.7(3) . . . . ?
C41 C46 C47 C55 -111.6(2) . . . . ?
C41 N4 C48 C49 -175.0(2) . . . . ?
C41 N4 C48 C47 2.4(2) . . . . ?
C46 C47 C48 N4 -4.3(2) . . . . ?
C52 C47 C48 N4 -130.2(2) . . . . ?
C55 C47 C48 N4 110.6(2) . . . . ?
C46 C47 C48 C49 173.19(19) . . . . ?
C52 C47 C48 C49 47.3(3) . . . . ?
C55 C47 C48 C49 -71.9(3) . . . . ?
N4 C48 C49 C50 158.2(2) . . . . ?
C47 C48 C49 C50 -19.0(3) . . . . ?
N4 C48 C49 C56 -18.1(3) . . . . ?
C47 C48 C49 C56 164.6(2) . . . . ?
C48 C49 C50 C51 -5.0(3) . . . . ?
C56 C49 C50 C51 171.2(2) . . . . ?
C49 C50 C51 C52 -2.4(3) . . . . ?
C49 C50 C51 C39 -100.1(3) . . . . ?
C38 C39 C51 C50 -150.06(19) . . . . ?
C40 C39 C51 C50 95.26(19) . . . . ?
C38 C39 C51 C52 94.73(19) . . . . ?
C40 C39 C51 C52 -19.95(16) . . . . ?
C46 C47 C52 C51 -164.92(19) . . . . ?
C48 C47 C52 C51 -52.1(2) . . . . ?
C55 C47 C52 C51 68.4(2) . . . . ?
C46 C47 C52 C40 -61.9(3) . . . . ?
C48 C47 C52 C40 50.9(3) . . . . ?
C55 C47 C52 C40 171.44(19) . . . . ?
C50 C51 C52 C47 32.4(3) . . . . ?
C39 C51 C52 C47 144.32(19) . . . . ?
C50 C51 C52 C40 -92.0(2) . . . . ?
C39 C51 C52 C40 19.97(16) . . . . ?
C35 C40 C52 C47 107.2(2) . . . . ?
C39 C40 C52 C47 -136.1(2) . . . . ?
C35 C40 C52 C51 -136.8(2) . . . . ?
C39 C40 C52 C51 -20.12(16) . . . . ?
